data_7213826
loop_
_publ_author_name
'Niu, Yan-Fei'
'Zhao, Wen'
'Han, Jie'
GeTian,
'Zhao, Xiao-Li'

_publ_section_title
;
 Unprecedented metal-ion metathesis in a metal--carboxylate chain-based
 metal--organic framework
;
_journal_issue 12
_journal_name_full CrystEngComm
_journal_page_first 2344
_journal_paper_doi 10.1039/c3ce42214c
_journal_volume 16
_journal_year 2014
_chemical_formula_sum 'C22 H21 N3 O9 Zn1.5'
_chemical_formula_weight 569.47
_chemical_name_systematic
; 
 ? 
;
_space_group_IT_number 2
_symmetry_cell_setting triclinic
_symmetry_space_group_name_Hall '-P 1'
_symmetry_space_group_name_H-M 'P -1'
_atom_sites_solution_hydrogens geom
_atom_sites_solution_primary direct
_atom_sites_solution_secondary difmap
_audit_creation_method SHELXL-97
_cell_angle_alpha 71.071(5)
_cell_angle_beta 87.931(6)
_cell_angle_gamma 67.631(6)
_cell_formula_units_Z 2
_cell_length_a 8.4358(18)
_cell_length_b 10.074(2)
_cell_length_c 15.079(3)
_cell_measurement_temperature 296(2)
_cell_volume 1115.3(4)
_computing_structure_refinement 'SHELXL-97 (Sheldrick, 2008)'
_computing_structure_solution 'SHELXS-97 (Sheldrick, 2008)'
_diffrn_ambient_temperature 296(2)
_diffrn_measured_fraction_theta_full 0.985
_diffrn_measured_fraction_theta_max 0.985
_diffrn_radiation_monochromator graphite
_diffrn_radiation_source 'fine-focus sealed tube'
_diffrn_radiation_type MoK\a
_diffrn_radiation_wavelength 0.71073
_diffrn_reflns_av_R_equivalents 0.0000
_diffrn_reflns_av_sigmaI/netI 0.0329
_diffrn_reflns_limit_h_max 10
_diffrn_reflns_limit_h_min -9
_diffrn_reflns_limit_k_max 11
_diffrn_reflns_limit_k_min -11
_diffrn_reflns_limit_l_max 17
_diffrn_reflns_limit_l_min 0
_diffrn_reflns_number 3850
_diffrn_reflns_theta_full 25.01
_diffrn_reflns_theta_max 25.01
_diffrn_reflns_theta_min 2.74
_exptl_absorpt_coefficient_mu 1.687
_exptl_absorpt_correction_T_max 0.6682
_exptl_absorpt_correction_T_min 0.5108
_exptl_absorpt_correction_type multi-scan
_exptl_absorpt_process_details sadabs
_exptl_crystal_colour colorless
_exptl_crystal_density_diffrn 1.696
_exptl_crystal_density_method 'not measured'
_exptl_crystal_description block
_exptl_crystal_F_000 582
_exptl_crystal_size_max 0.46
_exptl_crystal_size_mid 0.38
_exptl_crystal_size_min 0.26
_refine_diff_density_max 0.554
_refine_diff_density_min -0.604
_refine_diff_density_rms 0.095
_refine_ls_extinction_method none
_refine_ls_goodness_of_fit_ref 1.114
_refine_ls_hydrogen_treatment constr
_refine_ls_matrix_type full
_refine_ls_number_parameters 323
_refine_ls_number_reflns 3862
_refine_ls_number_restraints 0
_refine_ls_restrained_S_all 1.114
_refine_ls_R_factor_all 0.0445
_refine_ls_R_factor_gt 0.0411
_refine_ls_shift/su_max 0.001
_refine_ls_shift/su_mean 0.000
_refine_ls_structure_factor_coef Fsqd
_refine_ls_weighting_details 'calc w=1/[\s^2^(Fo^2^)+(0.0687P)^2^+1.5846P] where P=(Fo^2^+2Fc^2^)/3'
_refine_ls_weighting_scheme calc
_refine_ls_wR_factor_gt 0.1209
_refine_ls_wR_factor_ref 0.1268
_reflns_number_gt 3598
_reflns_number_total 3862
_reflns_threshold_expression >2sigma(I)
_cod_data_source_file c3ce42214c.txt
_cod_data_source_block z
_cod_original_sg_symbol_H-M P-1
_cod_original_formula_sum 'C22 H21 N3 O9 Zn1.50'
_cod_database_code 7213826

loop_
_symmetry_equiv_pos_as_xyz
'x, y, z'
'-x, -y, -z'

loop_
_atom_site_label
_atom_site_type_symbol
_atom_site_fract_x
_atom_site_fract_y
_atom_site_fract_z
_atom_site_U_iso_or_equiv
_atom_site_adp_type
_atom_site_occupancy
_atom_site_symmetry_multiplicity
_atom_site_calc_flag
_atom_site_refinement_flags
N1 N 0.7808(7) -0.0875(5) 1.6063(3) 0.0455(12) Uani 1 1 d .
H1A H 0.7171 0.0082 1.5843 0.055 Uiso 1 1 calc R
O2 O 0.5753(4) 0.3292(4) 1.1242(2) 0.0323(7) Uani 1 1 d .
O1 O 0.7685(4) 0.1313(4) 1.0905(2) 0.0304(7) Uani 1 1 d .
O3 O 0.8322(5) -0.6060(4) 1.8458(2) 0.0381(8) Uani 1 1 d .
O4 O 0.7652(4) -0.5514(4) 1.9744(2) 0.0304(7) Uani 1 1 d .
O5 O 0.8027(4) 0.0913(4) 1.8799(2) 0.0294(7) Uani 1 1 d .
O6 O 0.9234(4) -0.1251(4) 2.0015(2) 0.0292(7) Uani 1 1 d .
O7 O 0.9499(8) -0.2926(5) 1.5675(3) 0.0746(16) Uani 1 1 d .
C1 C 0.7235(6) 0.1037(5) 1.2495(3) 0.0283(10) Uani 1 1 d .
C2 C 0.8492(8) -0.0429(6) 1.2802(4) 0.0429(13) Uani 1 1 d .
H2A H 0.9084 -0.0867 1.2369 0.051 Uiso 1 1 calc R
C3 C 0.8859(10) -0.1235(6) 1.3758(4) 0.0537(17) Uani 1 1 d .
H3A H 0.9699 -0.2221 1.3960 0.064 Uiso 1 1 calc R
C4 C 0.8020(7) -0.0624(6) 1.4417(3) 0.0405(12) Uani 1 1 d .
C5 C 0.6754(8) 0.0813(9) 1.4096(4) 0.063(2) Uani 1 1 d .
H5A H 0.6141 0.1240 1.4528 0.075 Uiso 1 1 calc R
C6 C 0.6369(8) 0.1640(8) 1.3147(4) 0.0558(18) Uani 1 1 d .
H6A H 0.5512 0.2618 1.2948 0.067 Uiso 1 1 calc R
C7 C 0.8042(7) -0.1595(6) 1.7065(3) 0.0367(12) Uani 1 1 d .
C8 C 0.8069(7) -0.3041(6) 1.7482(3) 0.0339(11) Uani 1 1 d .
H8A H 0.8017 -0.3607 1.7112 0.041 Uiso 1 1 calc R
C9 C 0.8174(6) -0.3653(5) 1.8462(3) 0.0270(9) Uani 1 1 d .
C10 C 0.8353(6) -0.2847(5) 1.9021(3) 0.0260(9) Uani 1 1 d .
H10A H 0.8474 -0.3271 1.9675 0.031 Uiso 1 1 calc R
C11 C 0.8346(6) -0.1391(5) 1.8584(3) 0.0268(9) Uani 1 1 d .
C12 C 0.8157(7) -0.0766(5) 1.7614(3) 0.0333(11) Uani 1 1 d .
H12A H 0.8107 0.0220 1.7328 0.040 Uiso 1 1 calc R
C13 C 0.6855(6) 0.1955(5) 1.1459(3) 0.0250(9) Uani 1 1 d .
C14 C 0.8039(6) -0.5156(5) 1.8906(3) 0.0280(10) Uani 1 1 d .
C15 C 0.8572(5) -0.0532(5) 1.9183(3) 0.0239(9) Uani 1 1 d .
C16 C 0.8510(9) -0.1581(7) 1.5434(4) 0.0467(14) Uani 1 1 d .
O01 O 0.5005(5) 0.6517(4) 1.0708(2) 0.0383(8) Uani 1 1 d .
O02 O 0.5918(15) 0.2310(7) 0.5771(5) 0.137(4) Uani 1 1 d .
N01 N 0.6638(6) 0.6875(5) 1.1703(3) 0.0398(10) Uani 1 1 d .
N02 N 0.6845(15) 0.4198(12) 0.5788(9) 0.136(4) Uani 1 1 d .
C01 C 0.6126(8) 0.6029(7) 1.1393(3) 0.0406(12) Uani 1 1 d .
C02 C 0.7900(11) 0.6217(9) 1.2524(5) 0.072(2) Uani 1 1 d .
H02A H 0.8243 0.5131 1.2760 0.108 Uiso 1 1 calc R
H02B H 0.7398 0.6633 1.3005 0.108 Uiso 1 1 calc R
H02C H 0.8890 0.6456 1.2347 0.108 Uiso 1 1 calc R
C03 C 0.5999(8) 0.8529(7) 1.1258(5) 0.0567(16) Uani 1 1 d .
H03A H 0.5178 0.8847 1.0731 0.085 Uiso 1 1 calc R
H03B H 0.6945 0.8819 1.1046 0.085 Uiso 1 1 calc R
H03C H 0.5455 0.9009 1.1707 0.085 Uiso 1 1 calc R
C04 C 0.6857(18) 0.3129(16) 0.5386(9) 0.125(5) Uani 1 1 d .
H04A H 0.7482 0.2990 0.4879 0.150 Uiso 1 1 calc R
C05 C 0.7785(11) 0.5258(9) 0.5223(7) 0.085(3) Uani 1 1 d .
H05A H 0.8016 0.5119 0.4624 0.128 Uiso 1 1 calc R
H05B H 0.8850 0.4994 0.5576 0.128 Uiso 1 1 calc R
H05C H 0.7060 0.6303 0.5127 0.128 Uiso 1 1 calc R
C06 C 0.6297(13) 0.4074(12) 0.6712(5) 0.086(3) Uani 1 1 d .
H06A H 0.5758 0.3355 0.6891 0.129 Uiso 1 1 calc R
H06B H 0.5490 0.5052 0.6711 0.129 Uiso 1 1 calc R
H06C H 0.7278 0.3734 0.7154 0.129 Uiso 1 1 calc R
Zn2 Zn 0.5000 0.5000 1.0000 0.0268(2) Uani 1 2 d S
Zn1 Zn 0.81853(7) 0.21036(6) 0.95824(4) 0.02482(17) Uani 1 1 d .

loop_
_atom_site_aniso_label
_atom_site_aniso_U_11
_atom_site_aniso_U_22
_atom_site_aniso_U_33
_atom_site_aniso_U_23
_atom_site_aniso_U_13
_atom_site_aniso_U_12
N1 0.089(4) 0.028(2) 0.018(2) 0.0058(18) -0.011(2) -0.030(2)
O2 0.0421(18) 0.0247(18) 0.0190(15) -0.0049(14) 0.0015(13) -0.0033(15)
O1 0.0432(18) 0.0199(16) 0.0224(16) -0.0050(14) 0.0046(14) -0.0082(14)
O3 0.066(2) 0.0181(17) 0.0306(18) -0.0047(14) 0.0002(16) -0.0191(17)
O4 0.0356(17) 0.0259(17) 0.0199(17) 0.0065(13) -0.0044(13) -0.0128(14)
O5 0.0416(18) 0.0178(16) 0.0298(17) -0.0098(14) -0.0032(14) -0.0106(14)
O6 0.0322(16) 0.0289(17) 0.0271(17) -0.0088(14) 0.0011(14) -0.0130(14)
O7 0.122(5) 0.042(3) 0.025(2) 0.0073(19) 0.003(2) -0.011(3)
C1 0.032(2) 0.029(2) 0.020(2) -0.0005(19) -0.0030(18) -0.013(2)
C2 0.070(4) 0.024(3) 0.025(3) -0.004(2) -0.004(2) -0.011(3)
C3 0.094(5) 0.024(3) 0.028(3) -0.005(2) -0.011(3) -0.009(3)
C4 0.057(3) 0.040(3) 0.019(2) 0.005(2) -0.008(2) -0.025(3)
C5 0.056(4) 0.070(5) 0.023(3) -0.002(3) 0.006(2) 0.004(3)
C6 0.049(3) 0.060(4) 0.019(3) 0.001(3) 0.003(2) 0.007(3)
C7 0.062(3) 0.026(3) 0.022(2) 0.000(2) -0.007(2) -0.022(2)
C8 0.057(3) 0.028(3) 0.024(2) -0.010(2) -0.002(2) -0.022(2)
C9 0.038(2) 0.017(2) 0.026(2) -0.0046(18) -0.0006(19) -0.0112(19)
C10 0.033(2) 0.022(2) 0.021(2) -0.0057(19) 0.0003(17) -0.0098(19)
C11 0.033(2) 0.016(2) 0.028(2) -0.0066(19) -0.0035(19) -0.0070(18)
C12 0.053(3) 0.020(2) 0.023(2) 0.0034(19) -0.011(2) -0.017(2)
C13 0.030(2) 0.024(2) 0.019(2) -0.0025(18) -0.0012(17) -0.0120(19)
C14 0.035(2) 0.018(2) 0.024(2) 0.0032(19) -0.0083(18) -0.0096(19)
C15 0.028(2) 0.022(2) 0.024(2) -0.0094(19) 0.0026(18) -0.0109(18)
C16 0.080(4) 0.037(3) 0.024(3) -0.002(2) -0.002(3) -0.030(3)
O01 0.051(2) 0.033(2) 0.0299(19) -0.0153(16) -0.0055(15) -0.0112(17)
O02 0.255(11) 0.050(4) 0.099(5) 0.001(3) -0.072(6) -0.065(5)
N01 0.043(2) 0.046(3) 0.035(2) -0.018(2) 0.0023(18) -0.018(2)
N02 0.134(9) 0.105(8) 0.171(11) -0.062(8) -0.004(8) -0.034(7)
C01 0.062(3) 0.041(3) 0.022(2) -0.011(2) 0.003(2) -0.024(3)
C02 0.084(5) 0.076(5) 0.058(4) -0.026(4) -0.018(4) -0.029(4)
C03 0.050(3) 0.046(4) 0.082(5) -0.033(3) 0.007(3) -0.018(3)
C04 0.164(13) 0.119(11) 0.091(8) -0.055(8) -0.017(8) -0.036(9)
C05 0.071(5) 0.049(4) 0.137(8) -0.032(5) -0.008(5) -0.022(4)
C06 0.122(7) 0.109(7) 0.044(4) -0.038(5) 0.009(4) -0.054(6)
Zn2 0.0367(4) 0.0183(4) 0.0162(3) -0.0043(3) -0.0011(3) -0.0021(3)
Zn1 0.0394(3) 0.0160(3) 0.0189(3) -0.0044(2) 0.0002(2) -0.0117(2)

loop_
_atom_type_symbol
_atom_type_description
_atom_type_scat_dispersion_real
_atom_type_scat_dispersion_imag
_atom_type_scat_source
C C 0.0033 0.0016 'International Tables Vol C Tables 4.2.6.8 and 6.1.1.4'
H H 0.0000 0.0000 'International Tables Vol C Tables 4.2.6.8 and 6.1.1.4'
N N 0.0061 0.0033 'International Tables Vol C Tables 4.2.6.8 and 6.1.1.4'
O O 0.0106 0.0060 'International Tables Vol C Tables 4.2.6.8 and 6.1.1.4'
Zn Zn 0.2839 1.4301 'International Tables Vol C Tables 4.2.6.8 and 6.1.1.4'

loop_
_geom_angle_atom_site_label_1
_geom_angle_atom_site_label_2
_geom_angle_atom_site_label_3
_geom_angle
_geom_angle_site_symmetry_1
_geom_angle_site_symmetry_3
C16 N1 C7 125.2(5) . .
C16 N1 H1A 117.4 . .
C7 N1 H1A 117.4 . .
C13 O2 Zn2 131.1(3) . .
C13 O1 Zn1 132.9(3) . .
C14 O3 Zn1 96.6(3) . 1_546
C14 O4 Zn2 119.5(3) . 1_546
C14 O4 Zn1 84.5(3) . 1_546
Zn2 O4 Zn1 95.97(12) 1_546 1_546
C15 O5 Zn1 117.8(3) . 1_556
C15 O6 Zn1 124.2(3) . 2_758
C6 C1 C2 118.9(5) . .
C6 C1 C13 120.8(5) . .
C2 C1 C13 120.3(4) . .
C3 C2 C1 119.4(5) . .
C3 C2 H2A 120.3 . .
C1 C2 H2A 120.3 . .
C4 C3 C2 122.0(6) . .
C4 C3 H3A 119.0 . .
C2 C3 H3A 119.0 . .
C5 C4 C3 117.6(5) . .
C5 C4 C16 124.3(5) . .
C3 C4 C16 118.1(5) . .
C4 C5 C6 121.4(6) . .
C4 C5 H5A 119.3 . .
C6 C5 H5A 119.3 . .
C1 C6 C5 120.6(6) . .
C1 C6 H6A 119.7 . .
C5 C6 H6A 119.7 . .
C8 C7 C12 120.3(4) . .
C8 C7 N1 121.8(4) . .
C12 C7 N1 117.9(4) . .
C7 C8 C9 119.7(4) . .
C7 C8 H8A 120.1 . .
C9 C8 H8A 120.1 . .
C10 C9 C8 120.4(4) . .
C10 C9 C14 120.1(4) . .
C8 C9 C14 119.5(4) . .
C9 C10 C11 118.9(4) . .
C9 C10 H10A 120.6 . .
C11 C10 H10A 120.6 . .
C12 C11 C10 120.3(4) . .
C12 C11 C15 120.6(4) . .
C10 C11 C15 119.1(4) . .
C11 C12 C7 120.4(4) . .
C11 C12 H12A 119.8 . .
C7 C12 H12A 119.8 . .
O2 C13 O1 126.7(4) . .
O2 C13 C1 116.4(4) . .
O1 C13 C1 116.9(4) . .
O3 C14 O4 120.3(4) . .
O3 C14 C9 120.4(4) . .
O4 C14 C9 119.3(4) . .
O3 C14 Zn1 54.4(2) . 1_546
O4 C14 Zn1 66.1(2) . 1_546
C9 C14 Zn1 172.4(4) . 1_546
O6 C15 O5 124.5(4) . .
O6 C15 C11 119.1(4) . .
O5 C15 C11 116.4(4) . .
O7 C16 N1 122.6(5) . .
O7 C16 C4 121.3(5) . .
N1 C16 C4 116.1(5) . .
C01 O01 Zn2 118.5(3) . .
C01 N01 C02 121.5(5) . .
C01 N01 C03 122.6(5) . .
C02 N01 C03 115.9(5) . .
C04 N02 C06 119.3(11) . .
C04 N02 C05 113.5(12) . .
C06 N02 C05 126.2(9) . .
O01 C01 N01 125.1(5) . .
N01 C02 H02A 109.5 . .
N01 C02 H02B 109.5 . .
H02A C02 H02B 109.5 . .
N01 C02 H02C 109.5 . .
H02A C02 H02C 109.5 . .
H02B C02 H02C 109.5 . .
N01 C03 H03A 109.5 . .
N01 C03 H03B 109.5 . .
H03A C03 H03B 109.5 . .
N01 C03 H03C 109.5 . .
H03A C03 H03C 109.5 . .
H03B C03 H03C 109.5 . .
O02 C04 N02 116.3(12) . .
O02 C04 H04A 121.9 . .
N02 C04 H04A 121.9 . .
N02 C05 H05A 109.5 . .
N02 C05 H05B 109.5 . .
H05A C05 H05B 109.5 . .
N02 C05 H05C 109.5 . .
H05A C05 H05C 109.5 . .
H05B C05 H05C 109.5 . .
N02 C06 H06A 109.5 . .
N02 C06 H06B 109.5 . .
H06A C06 H06B 109.5 . .
N02 C06 H06C 109.5 . .
H06A C06 H06C 109.5 . .
H06B C06 H06C 109.5 . .
O2 Zn2 O2 179.998(1) 2_667 .
O2 Zn2 O01 88.70(14) 2_667 2_667
O2 Zn2 O01 91.30(14) . 2_667
O2 Zn2 O01 91.30(14) 2_667 .
O2 Zn2 O01 88.70(14) . .
O01 Zn2 O01 179.999(1) 2_667 .
O2 Zn2 O4 90.56(13) 2_667 1_564
O2 Zn2 O4 89.44(13) . 1_564
O01 Zn2 O4 87.76(14) 2_667 1_564
O01 Zn2 O4 92.24(14) . 1_564
O2 Zn2 O4 89.44(13) 2_667 2_658
O2 Zn2 O4 90.56(13) . 2_658
O01 Zn2 O4 92.24(14) 2_667 2_658
O01 Zn2 O4 87.76(14) . 2_658
O4 Zn2 O4 180.000(1) 1_564 2_658
O5 Zn1 O1 113.62(14) 1_554 .
O5 Zn1 O6 103.32(13) 1_554 2_758
O1 Zn1 O6 91.56(14) . 2_758
O5 Zn1 O3 95.84(14) 1_554 1_564
O1 Zn1 O3 148.52(13) . 1_564
O6 Zn1 O3 92.22(14) 2_758 1_564
O5 Zn1 O4 149.53(12) 1_554 1_564
O1 Zn1 O4 90.37(12) . 1_564
O6 Zn1 O4 94.07(12) 2_758 1_564
O3 Zn1 O4 58.19(12) 1_564 1_564
O5 Zn1 C14 123.82(14) 1_554 1_564
O1 Zn1 C14 119.67(14) . 1_564
O6 Zn1 C14 92.03(14) 2_758 1_564
O3 Zn1 C14 28.95(14) 1_564 1_564
O4 Zn1 C14 29.32(13) 1_564 1_564

loop_
_geom_bond_atom_site_label_1
_geom_bond_atom_site_label_2
_geom_bond_distance
_geom_bond_site_symmetry_2
N1 C16 1.353(8) .
N1 C7 1.433(6) .
N1 H1A 0.8600 .
O2 C13 1.252(6) .
O2 Zn2 2.009(3) .
O1 C13 1.253(5) .
O1 Zn1 1.988(3) .
O3 C14 1.252(6) .
O3 Zn1 2.103(3) 1_546
O4 C14 1.264(6) .
O4 Zn2 2.147(3) 1_546
O4 Zn1 2.360(3) 1_546
O5 C15 1.276(5) .
O5 Zn1 1.975(3) 1_556
O6 C15 1.251(6) .
O6 Zn1 2.044(3) 2_758
O7 C16 1.227(8) .
C1 C6 1.366(7) .
C1 C2 1.385(7) .
C1 C13 1.508(6) .
C2 C3 1.385(7) .
C2 H2A 0.9300 .
C3 C4 1.371(8) .
C3 H3A 0.9300 .
C4 C5 1.370(9) .
C4 C16 1.495(7) .
C5 C6 1.380(8) .
C5 H5A 0.9300 .
C6 H6A 0.9300 .
C7 C8 1.378(7) .
C7 C12 1.382(7) .
C8 C9 1.395(7) .
C8 H8A 0.9300 .
C9 C10 1.393(6) .
C9 C14 1.491(6) .
C10 C11 1.397(6) .
C10 H10A 0.9300 .
C11 C12 1.380(7) .
C11 C15 1.498(6) .
C12 H12A 0.9300 .
C14 Zn1 2.569(4) 1_546
O01 C01 1.261(6) .
O01 Zn2 2.131(3) .
O02 C04 1.341(16) .
N01 C01 1.298(7) .
N01 C02 1.460(8) .
N01 C03 1.461(8) .
N02 C04 1.394(14) .
N02 C06 1.434(14) .
N02 C05 1.581(15) .
C02 H02A 0.9600 .
C02 H02B 0.9600 .
C02 H02C 0.9600 .
C03 H03A 0.9600 .
C03 H03B 0.9600 .
C03 H03C 0.9600 .
C04 H04A 0.9300 .
C05 H05A 0.9600 .
C05 H05B 0.9600 .
C05 H05C 0.9600 .
C06 H06A 0.9600 .
C06 H06B 0.9600 .
C06 H06C 0.9600 .
Zn2 O2 2.009(3) 2_667
Zn2 O01 2.131(3) 2_667
Zn2 O4 2.147(3) 1_564
Zn2 O4 2.147(3) 2_658
Zn1 O5 1.975(3) 1_554
Zn1 O6 2.044(3) 2_758
Zn1 O3 2.103(3) 1_564
Zn1 O4 2.360(3) 1_564
Zn1 C14 2.569(5) 1_564

loop_
_geom_torsion_atom_site_label_1
_geom_torsion_atom_site_label_2
_geom_torsion_atom_site_label_3
_geom_torsion_atom_site_label_4
_geom_torsion
_geom_torsion_site_symmetry_1
_geom_torsion_site_symmetry_4
C6 C1 C2 C3 -1.0(9) . .
C13 C1 C2 C3 178.0(5) . .
C1 C2 C3 C4 -0.4(10) . .
C2 C3 C4 C5 1.9(10) . .
C2 C3 C4 C16 -179.8(6) . .
C3 C4 C5 C6 -2.0(11) . .
C16 C4 C5 C6 179.7(7) . .
C2 C1 C6 C5 0.9(10) . .
C13 C1 C6 C5 -178.1(6) . .
C4 C5 C6 C1 0.7(12) . .
C16 N1 C7 C8 -39.4(9) . .
C16 N1 C7 C12 143.7(6) . .
C12 C7 C8 C9 1.5(8) . .
N1 C7 C8 C9 -175.3(5) . .
C7 C8 C9 C10 -3.7(8) . .
C7 C8 C9 C14 174.3(5) . .
C8 C9 C10 C11 2.9(7) . .
C14 C9 C10 C11 -175.2(4) . .
C9 C10 C11 C12 0.3(7) . .
C9 C10 C11 C15 -178.9(4) . .
C10 C11 C12 C7 -2.6(8) . .
C15 C11 C12 C7 176.6(5) . .
C8 C7 C12 C11 1.7(8) . .
N1 C7 C12 C11 178.6(5) . .
Zn2 O2 C13 O1 -6.4(7) . .
Zn2 O2 C13 C1 172.7(3) . .
Zn1 O1 C13 O2 18.9(7) . .
Zn1 O1 C13 C1 -160.1(3) . .
C6 C1 C13 O2 1.9(7) . .
C2 C1 C13 O2 -177.1(5) . .
C6 C1 C13 O1 -178.9(5) . .
C2 C1 C13 O1 2.1(7) . .
Zn1 O3 C14 O4 -6.0(5) 1_546 .
Zn1 O3 C14 C9 173.4(4) 1_546 .
Zn2 O4 C14 O3 -88.5(5) 1_546 .
Zn1 O4 C14 O3 5.3(4) 1_546 .
Zn2 O4 C14 C9 92.2(4) 1_546 .
Zn1 O4 C14 C9 -174.0(4) 1_546 .
Zn2 O4 C14 Zn1 -93.8(2) 1_546 1_546
C10 C9 C14 O3 -161.6(4) . .
C8 C9 C14 O3 20.3(7) . .
C10 C9 C14 O4 17.8(7) . .
C8 C9 C14 O4 -160.3(5) . .
C10 C9 C14 Zn1 -117(2) . 1_546
C8 C9 C14 Zn1 65(3) . 1_546
Zn1 O6 C15 O5 -90.7(5) 2_758 .
Zn1 O6 C15 C11 90.8(4) 2_758 .
Zn1 O5 C15 O6 -1.6(6) 1_556 .
Zn1 O5 C15 C11 176.9(3) 1_556 .
C12 C11 C15 O6 -159.1(5) . .
C10 C11 C15 O6 20.1(6) . .
C12 C11 C15 O5 22.4(7) . .
C10 C11 C15 O5 -158.5(4) . .
C7 N1 C16 O7 -3.4(10) . .
C7 N1 C16 C4 177.0(5) . .
C5 C4 C16 O7 170.7(7) . .
C3 C4 C16 O7 -7.5(9) . .
C5 C4 C16 N1 -9.6(9) . .
C3 C4 C16 N1 172.2(6) . .
Zn2 O01 C01 N01 157.8(4) . .
C02 N01 C01 O01 177.7(6) . .
C03 N01 C01 O01 -2.4(9) . .
C06 N02 C04 O02 17.9(17) . .
C05 N02 C04 O02 -172.9(10) . .
C13 O2 Zn2 O2 69(21) . 2_667
C13 O2 Zn2 O01 42.8(4) . 2_667
C13 O2 Zn2 O01 -137.2(4) . .
C13 O2 Zn2 O4 -45.0(4) . 1_564
C13 O2 Zn2 O4 135.0(4) . 2_658
C01 O01 Zn2 O2 -145.2(4) . 2_667
C01 O01 Zn2 O2 34.8(4) . .
C01 O01 Zn2 O01 -84(43) . 2_667
C01 O01 Zn2 O4 -54.6(4) . 1_564
C01 O01 Zn2 O4 125.4(4) . 2_658
C13 O1 Zn1 O5 -139.0(4) . 1_554
C13 O1 Zn1 O6 115.8(4) . 2_758
C13 O1 Zn1 O3 19.0(6) . 1_564
C13 O1 Zn1 O4 21.7(4) . 1_564
C13 O1 Zn1 C14 22.6(5) . 1_564
